data_2209082
loop_
_publ_author_name
'Guo, Hong-Xu'
'Yang, Liu-Ming'
'Zhang, Shi-Dong'

_publ_section_title
;
 (<i>N</i>-Ferrocenylmethyl)dimethylammonium nitrate
;
_journal_coeditor_code BI2009
_journal_issue 6
_journal_name_full 'Acta Crystallographica Section E'
_journal_page_first m1338
_journal_page_last m1339
_journal_paper_doi 10.1107/S1600536806017867
_journal_volume 62
_journal_year 2006
_chemical_formula_iupac '[Fe (C5 H5) (C8 H13 N)] N O3'
_chemical_formula_moiety 'C13 H18 Fe N +, N O3 -'
_chemical_formula_sum 'C13 H18 Fe N2 O3'
_chemical_formula_weight 306.14
_chemical_name_systematic
;
(N-Ferrocenylmethyl)dimethylammonium nitrate
;
_space_group_IT_number 14
_symmetry_cell_setting monoclinic
_symmetry_space_group_name_Hall '-P 2ybc'
_symmetry_space_group_name_H-M 'P 1 21/c 1'
_atom_sites_solution_hydrogens geom
_atom_sites_solution_primary direct
_atom_sites_solution_secondary difmap
_audit_creation_method SHELXL-97
_cell_angle_alpha 90.00
_cell_angle_beta 104.049(2)
_cell_angle_gamma 90.00
_cell_formula_units_Z 4
_cell_length_a 17.4375(14)
_cell_length_b 7.4054(5)
_cell_length_c 11.0348(9)
_cell_measurement_reflns_used 4120
_cell_measurement_temperature 293
_cell_measurement_theta_max 25.05
_cell_measurement_theta_min 2.41
_cell_volume 1382.32(18)
_computing_cell_refinement TEXRAY
_computing_data_collection 'TEXRAY (Molecular Structure Corporation, 1999)'
_computing_data_reduction 'TEXSAN (Molecular Structure Corporation, 1999)'
_computing_molecular_graphics 'ORTEX (McArdle, 1995)'
_computing_publication_material SHELXL97
_computing_structure_refinement 'SHELXL97 (Sheldrick, 1997)'
_computing_structure_solution 'SHELXS97 (Sheldrick, 1997)'
_diffrn_ambient_temperature 293(2)
_diffrn_measured_fraction_theta_full 0.983
_diffrn_measured_fraction_theta_max 0.983
_diffrn_measurement_device_type 'Rigaku Weissenberg IP'
_diffrn_measurement_method \w
_diffrn_radiation_monochromator graphite
_diffrn_radiation_source 'fine-focus sealed tube'
_diffrn_radiation_type MoK\a
_diffrn_radiation_wavelength 0.71073
_diffrn_reflns_av_R_equivalents 0.0349
_diffrn_reflns_av_sigmaI/netI 0.0489
_diffrn_reflns_limit_h_max 14
_diffrn_reflns_limit_h_min -20
_diffrn_reflns_limit_k_max 6
_diffrn_reflns_limit_k_min -8
_diffrn_reflns_limit_l_max 13
_diffrn_reflns_limit_l_min -8
_diffrn_reflns_number 4660
_diffrn_reflns_theta_full 25.05
_diffrn_reflns_theta_max 25.05
_diffrn_reflns_theta_min 2.41
_diffrn_standards_interval_count 0
_diffrn_standards_interval_time 0
_diffrn_standards_number 0
_exptl_absorpt_coefficient_mu 1.096
_exptl_absorpt_correction_T_max 0.821
_exptl_absorpt_correction_T_min 0.727
_exptl_absorpt_correction_type psi-scan
_exptl_absorpt_process_details '(TEXRAY; Molecular Structure Corporation, 1999)'
_exptl_crystal_colour brown
_exptl_crystal_density_diffrn 1.471
_exptl_crystal_density_method 'not measured'
_exptl_crystal_description block
_exptl_crystal_F_000 640
_exptl_crystal_size_max 0.31
_exptl_crystal_size_mid 0.25
_exptl_crystal_size_min 0.18
_refine_diff_density_max 0.364
_refine_diff_density_min -0.432
_refine_ls_extinction_method none
_refine_ls_goodness_of_fit_ref 1.067
_refine_ls_hydrogen_treatment constr
_refine_ls_matrix_type full
_refine_ls_number_parameters 173
_refine_ls_number_reflns 2406
_refine_ls_number_restraints 0
_refine_ls_restrained_S_all 1.067
_refine_ls_R_factor_all 0.0926
_refine_ls_R_factor_gt 0.0666
_refine_ls_shift/su_max 0.000
_refine_ls_shift/su_mean 0.000
_refine_ls_structure_factor_coef Fsqd
_refine_ls_weighting_details 'calc w=1/[\s^2^(Fo^2^)+(0.0446P)^2^+6.2892P] where P=(Fo^2^+2Fc^2^)/3'
_refine_ls_weighting_scheme calc
_refine_ls_wR_factor_gt 0.1434
_refine_ls_wR_factor_ref 0.1627
_reflns_number_gt 1886
_reflns_number_total 2445
_reflns_threshold_expression I>2\s(I)
_cod_data_source_file bi2009.cif
_cod_data_source_block I
_cod_original_sg_symbol_H-M 'P 21/c'
_cod_database_code 2209082
_cod_database_fobs_code 2209082

loop_
_symmetry_equiv_pos_as_xyz
'x, y, z'
'-x, y+1/2, -z+1/2'
'-x, -y, -z'
'x, -y-1/2, z-1/2'

loop_
_atom_site_type_symbol
_atom_site_label
_atom_site_fract_x
_atom_site_fract_y
_atom_site_fract_z
_atom_site_U_iso_or_equiv
_atom_site_adp_type
_atom_site_calc_flag
_atom_site_refinement_flags
_atom_site_occupancy
Fe Fe1 0.35579(5) 0.52379(10) 0.30504(7) 0.0378(3) Uani d . 1
O O1 0.0973(4) 0.7562(9) 0.5980(7) 0.118(3) Uani d . 1
O O2 0.1167(4) 0.4799(8) 0.5513(5) 0.0933(19) Uani d . 1
O O3 0.1241(3) 0.6883(7) 0.4251(5) 0.0756(15) Uani d . 1
N N2 0.1118(3) 0.6436(8) 0.5255(6) 0.0573(14) Uani d . 1
N N1 0.1262(3) 0.3027(6) 0.3241(4) 0.0443(12) Uani d . 1
H H1N 0.1195 0.3949 0.3845 0.07(2) Uiso d R 1
C C1 0.2691(3) 0.3604(7) 0.3361(5) 0.0389(13) Uani d . 1
H H1A 0.4283 0.8463 0.3723 0.088 Uiso calc R 1
C C2 0.2975(3) 0.4756(8) 0.4410(5) 0.0439(14) Uani d . 1
H H2A 0.2822 0.8484 0.2586 0.087 Uiso calc R 1
C C3 0.3796(4) 0.4413(9) 0.4871(5) 0.0518(16) Uani d . 1
H H3A 0.2608 0.6264 0.0821 0.084 Uiso calc R 1
C C4 0.4020(4) 0.3068(9) 0.4112(6) 0.0538(17) Uani d . 1
H H4A 0.3946 0.4835 0.0817 0.094 Uiso calc R 1
C C5 0.3336(4) 0.2554(7) 0.3189(6) 0.0468(15) Uani d . 1
H H5A 0.4973 0.6205 0.2626 0.089 Uiso calc R 1
C C6 0.4033(5) 0.7719(10) 0.3000(7) 0.074(2) Uani d . 1
C C7 0.4408(4) 0.6496(12) 0.2397(8) 0.074(2) Uani d . 1
H H7A 0.2661 0.5632 0.4749 0.053 Uiso calc R 1
C C8 0.3847(6) 0.5739(10) 0.1409(7) 0.078(3) Uani d . 1
H H8A 0.4149 0.5021 0.5580 0.062 Uiso calc R 1
C C9 0.3114(5) 0.6526(10) 0.1412(7) 0.070(2) Uani d . 1
H H9A 0.4553 0.2576 0.4207 0.065 Uiso calc R 1
C C10 0.3232(5) 0.7735(9) 0.2367(8) 0.073(2) Uani d . 1
H H10A 0.3316 0.1648 0.2535 0.056 Uiso calc R 1
C C11 0.1868(3) 0.3616(8) 0.2546(5) 0.0430(14) Uani d . 1
H H11A 0.1843 0.2815 0.1843 0.052 Uiso calc R 1
H H11B 0.1740 0.4825 0.2221 0.052 Uiso calc R 1
C C12 0.1405(4) 0.1185(9) 0.3758(6) 0.0615(18) Uani d . 1
H H12A 0.1925 0.1121 0.4303 0.092 Uiso calc R 1
H H12B 0.1363 0.0336 0.3088 0.092 Uiso calc R 1
H H12C 0.1019 0.0902 0.4220 0.092 Uiso calc R 1
C C13 0.0447(4) 0.3187(10) 0.2400(7) 0.0622(18) Uani d . 1
H H13A 0.0063 0.2829 0.2847 0.093 Uiso calc R 1
H H13B 0.0405 0.2419 0.1686 0.093 Uiso calc R 1
H H13C 0.0352 0.4416 0.2129 0.093 Uiso calc R 1

loop_
_atom_site_aniso_label
_atom_site_aniso_U_11
_atom_site_aniso_U_22
_atom_site_aniso_U_33
_atom_site_aniso_U_12
_atom_site_aniso_U_13
_atom_site_aniso_U_23
Fe1 0.0398(5) 0.0324(4) 0.0421(5) 0.0005(4) 0.0115(3) 0.0024(4)
O1 0.133(6) 0.106(5) 0.143(6) -0.037(4) 0.087(5) -0.077(5)
O2 0.142(6) 0.064(4) 0.079(4) -0.005(4) 0.035(4) 0.015(3)
O3 0.090(4) 0.070(3) 0.071(3) 0.017(3) 0.027(3) 0.018(3)
N1 0.049(3) 0.039(3) 0.045(3) -0.006(2) 0.013(2) -0.004(2)
N2 0.053(3) 0.057(4) 0.065(4) -0.004(3) 0.020(3) -0.006(3)
C1 0.041(3) 0.035(3) 0.043(3) -0.004(2) 0.013(3) 0.004(2)
C2 0.042(3) 0.053(4) 0.040(3) 0.003(3) 0.017(2) 0.001(3)
C3 0.056(4) 0.060(4) 0.035(3) -0.010(3) 0.004(3) 0.005(3)
C4 0.045(4) 0.047(4) 0.069(4) 0.004(3) 0.015(3) 0.024(3)
C5 0.056(4) 0.028(3) 0.062(4) 0.000(3) 0.025(3) 0.003(3)
C6 0.099(6) 0.045(4) 0.071(5) -0.034(4) 0.011(5) 0.002(4)
C7 0.050(4) 0.093(6) 0.082(6) -0.005(4) 0.020(4) 0.043(5)
C8 0.137(8) 0.056(5) 0.057(5) -0.002(5) 0.054(5) 0.009(4)
C9 0.073(5) 0.055(5) 0.070(5) -0.020(4) -0.004(4) 0.026(4)
C10 0.080(6) 0.038(4) 0.108(6) 0.009(4) 0.038(5) 0.023(4)
C11 0.044(3) 0.039(3) 0.046(3) -0.006(3) 0.009(3) 0.004(3)
C12 0.064(4) 0.059(4) 0.064(4) -0.007(3) 0.019(4) 0.021(3)
C13 0.039(4) 0.067(4) 0.078(5) -0.002(3) 0.009(3) -0.008(4)

loop_
_atom_type_symbol
_atom_type_description
_atom_type_scat_dispersion_real
_atom_type_scat_dispersion_imag
_atom_type_scat_source
C C 0.0033 0.0016 'International Tables Vol C Tables 4.2.6.8 and 6.1.1.4'
H H 0.0000 0.0000 'International Tables Vol C Tables 4.2.6.8 and 6.1.1.4'
N N 0.0061 0.0033 'International Tables Vol C Tables 4.2.6.8 and 6.1.1.4'
Fe Fe 0.3463 0.8444 'International Tables Vol C Tables 4.2.6.8 and 6.1.1.4'
O O 0.0106 0.0060 'International Tables Vol C Tables 4.2.6.8 and 6.1.1.4'

loop_
_geom_angle_atom_site_label_1
_geom_angle_atom_site_label_2
_geom_angle_atom_site_label_3
_geom_angle
_geom_angle_publ_flag
C6 Fe1 C9 67.5(3) no
C6 Fe1 C10 40.5(3) no
C9 Fe1 C10 39.3(3) no
C6 Fe1 C7 39.8(3) no
C9 Fe1 C7 67.7(3) no
C10 Fe1 C7 67.1(3) no
C6 Fe1 C8 67.5(3) no
C9 Fe1 C8 40.6(3) no
C10 Fe1 C8 67.0(3) no
C7 Fe1 C8 40.2(3) no
C6 Fe1 C1 150.9(3) no
C9 Fe1 C1 107.0(3) no
C10 Fe1 C1 117.0(3) no
C7 Fe1 C1 166.8(3) no
C8 Fe1 C1 128.1(3) no
C6 Fe1 C4 128.7(3) no
C9 Fe1 C4 153.9(3) no
C10 Fe1 C4 166.1(3) no
C7 Fe1 C4 110.3(3) no
C8 Fe1 C4 120.6(3) no
C1 Fe1 C4 68.8(2) no
C6 Fe1 C5 167.1(3) no
C9 Fe1 C5 119.2(3) no
C10 Fe1 C5 151.3(3) no
C7 Fe1 C5 130.1(3) no
C8 Fe1 C5 109.8(3) no
C1 Fe1 C5 40.8(2) no
C4 Fe1 C5 40.8(2) no
C6 Fe1 C2 117.4(3) no
C9 Fe1 C2 126.1(3) no
C10 Fe1 C2 106.8(3) no
C7 Fe1 C2 151.8(3) no
C8 Fe1 C2 165.0(3) no
C1 Fe1 C2 41.1(2) no
C4 Fe1 C2 68.7(2) no
C5 Fe1 C2 68.7(2) no
C6 Fe1 C3 108.2(3) no
C9 Fe1 C3 164.0(3) no
C10 Fe1 C3 127.6(3) no
C7 Fe1 C3 119.7(3) no
C8 Fe1 C3 153.8(3) no
C1 Fe1 C3 68.8(2) no
C4 Fe1 C3 40.6(3) no
C5 Fe1 C3 68.4(3) no
C2 Fe1 C3 40.8(2) no
C12 N1 C13 110.9(5) no
C12 N1 C11 112.9(5) no
C13 N1 C11 109.7(5) no
C12 N1 H1N 114.7 no
C13 N1 H1N 96.5 no
C11 N1 H1N 110.9 no
C1 C5 C4 108.2(5) no
C1 C5 Fe1 69.3(3) no
C4 C5 Fe1 69.6(3) no
C1 C5 H10A 125.9 no
C4 C5 H10A 125.9 no
Fe1 C5 H10A 125.9 no
C3 C2 C1 107.7(5) no
C3 C2 Fe1 69.8(3) no
C1 C2 Fe1 69.1(3) no
C3 C2 H7A 126.1 no
C1 C2 H7A 126.1 no
Fe1 C2 H7A 126.1 no
C5 C1 C2 107.8(5) no
C5 C1 C11 126.8(5) no
C2 C1 C11 125.2(5) no
C5 C1 Fe1 69.9(3) no
C2 C1 Fe1 69.8(3) no
C11 C1 Fe1 122.7(4) no
C3 C4 C5 108.0(6) no
C3 C4 Fe1 70.0(3) no
C5 C4 Fe1 69.7(3) no
C3 C4 H9A 126.0 no
C5 C4 H9A 126.0 no
Fe1 C4 H9A 126.0 no
C1 C11 N1 112.3(4) no
C1 C11 H11A 109.1 no
N1 C11 H11A 109.1 no
C1 C11 H11B 109.1 no
N1 C11 H11B 109.1 no
H11A C11 H11B 107.9 no
C7 C6 C10 107.2(7) no
C7 C6 Fe1 70.2(4) no
C10 C6 Fe1 69.9(4) no
C7 C6 H1A 126.4 no
C10 C6 H1A 126.4 no
Fe1 C6 H1A 126.4 no
C4 C3 C2 108.2(5) no
C4 C3 Fe1 69.4(3) no
C2 C3 Fe1 69.4(3) no
C4 C3 H8A 125.9 no
C2 C3 H8A 125.9 no
Fe1 C3 H8A 125.9 no
N1 C13 H13A 109.5 no
N1 C13 H13B 109.5 no
H13A C13 H13B 109.5 no
N1 C13 H13C 109.5 no
H13A C13 H13C 109.5 no
H13B C13 H13C 109.5 no
C6 C7 C8 108.5(7) no
C6 C7 Fe1 70.0(4) no
C8 C7 Fe1 70.0(4) no
C6 C7 H5A 125.8 no
C8 C7 H5A 125.8 no
Fe1 C7 H5A 125.8 no
N1 C12 H12A 109.5 no
N1 C12 H12B 109.5 no
H12A C12 H12B 109.5 no
N1 C12 H12C 109.5 no
H12A C12 H12C 109.5 no
H12B C12 H12C 109.5 no
C7 C8 C9 107.3(7) no
C7 C8 Fe1 69.8(4) no
C9 C8 Fe1 69.6(4) no
C7 C8 H4A 126.3 no
C9 C8 H4A 126.3 no
Fe1 C8 H4A 126.3 no
C9 C10 C6 109.0(7) no
C9 C10 Fe1 70.3(4) no
C6 C10 Fe1 69.6(4) no
C9 C10 H2A 125.5 no
C6 C10 H2A 125.5 no
Fe1 C10 H2A 125.5 no
C10 C9 C8 107.9(7) no
C10 C9 Fe1 70.4(4) no
C8 C9 Fe1 69.9(4) no
C10 C9 H3A 126.0 no
C8 C9 H3A 126.0 no
Fe1 C9 H3A 126.0 no
O1 N2 O3 121.1(7) no
O1 N2 O2 121.9(7) no
O3 N2 O2 116.9(6) no

loop_
_geom_bond_atom_site_label_1
_geom_bond_atom_site_label_2
_geom_bond_distance
_geom_bond_publ_flag
Fe1 C1 2.029(5) yes
Fe1 C2 2.038(5) yes
Fe1 C3 2.043(6) yes
Fe1 C4 2.036(6) yes
Fe1 C5 2.037(6) yes
Fe1 C6 2.022(7) yes
Fe1 C7 2.025(7) yes
Fe1 C8 2.028(7) yes
Fe1 C9 2.024(7) yes
Fe1 C10 2.025(7) yes
N1 C12 1.476(8) no
N1 C13 1.502(8) no
N1 C11 1.513(7) no
N1 H1N 0.980 no
C5 C1 1.418(8) no
C5 C4 1.418(9) no
C5 H10A 0.980 no
C2 C3 1.421(8) no
C2 C1 1.427(8) no
C2 H7A 0.980 no
C1 C11 1.497(8) no
C4 C3 1.416(9) no
C4 H9A 0.980 no
C11 H11A 0.970 no
C11 H11B 0.970 no
C6 C7 1.379(11) no
C6 C10 1.402(11) no
C6 H1A 0.980 no
C3 H8A 0.980 no
C13 H13A 0.960 no
C13 H13B 0.960 no
C13 H13C 0.960 no
C7 C8 1.393(11) no
C7 H5A 0.980 no
C12 H12A 0.960 no
C12 H12B 0.960 no
C12 H12C 0.960 no
C8 C9 1.405(11) no
C8 H4A 0.980 no
C10 C9 1.360(11) no
C10 H2A 0.980 no
C9 H3A 0.980 no
N2 O1 1.223(7) no
N2 O3 1.225(7) no
N2 O2 1.243(7) no

loop_
_geom_hbond_atom_site_label_D
_geom_hbond_atom_site_label_H
_geom_hbond_atom_site_label_A
_geom_hbond_distance_DH
_geom_hbond_distance_HA
_geom_hbond_distance_DA
_geom_hbond_angle_DHA
_geom_hbond_publ_flag
N1 H1N O2 0.98 1.96 2.870(8) 153.8 yes
N1 H1N O3 0.98 2.22 3.068(7) 144.7 yes

loop_
_geom_torsion_atom_site_label_1
_geom_torsion_atom_site_label_2
_geom_torsion_atom_site_label_3
_geom_torsion_atom_site_label_4
_geom_torsion
_geom_torsion_publ_flag
C6 Fe1 C5 C1 158.8(12) no
C9 Fe1 C5 C1 -82.2(5) no
C10 Fe1 C5 C1 -48.0(7) no
C7 Fe1 C5 C1 -166.6(4) no
C8 Fe1 C5 C1 -125.9(4) no
C4 Fe1 C5 C1 119.9(5) no
C2 Fe1 C5 C1 38.2(3) no
C3 Fe1 C5 C1 82.1(4) no
C6 Fe1 C5 C4 39.0(14) no
C9 Fe1 C5 C4 157.9(4) no
C10 Fe1 C5 C4 -167.8(6) no
C7 Fe1 C5 C4 73.6(5) no
C8 Fe1 C5 C4 114.3(5) no
C1 Fe1 C5 C4 -119.9(5) no
C2 Fe1 C5 C4 -81.7(4) no
C3 Fe1 C5 C4 -37.7(4) no
C6 Fe1 C2 C3 -86.3(5) no
C9 Fe1 C2 C3 -167.5(4) no
C10 Fe1 C2 C3 -128.8(4) no
C7 Fe1 C2 C3 -56.1(7) no
C8 Fe1 C2 C3 168.1(10) no
C1 Fe1 C2 C3 119.1(5) no
C4 Fe1 C2 C3 37.3(4) no
C5 Fe1 C2 C3 81.2(4) no
C6 Fe1 C2 C1 154.5(4) no
C9 Fe1 C2 C1 73.4(5) no
C10 Fe1 C2 C1 112.1(4) no
C7 Fe1 C2 C1 -175.2(6) no
C8 Fe1 C2 C1 49.0(12) no
C4 Fe1 C2 C1 -81.8(4) no
C5 Fe1 C2 C1 -37.9(3) no
C3 Fe1 C2 C1 -119.1(5) no
C4 C5 C1 C2 -0.9(6) no
Fe1 C5 C1 C2 -59.8(4) no
C4 C5 C1 C11 175.2(5) no
Fe1 C5 C1 C11 116.4(5) no
C4 C5 C1 Fe1 58.8(4) no
C3 C2 C1 C5 0.4(6) no
Fe1 C2 C1 C5 59.8(4) no
C3 C2 C1 C11 -175.8(5) no
Fe1 C2 C1 C11 -116.4(5) no
C3 C2 C1 Fe1 -59.4(4) no
C6 Fe1 C1 C5 -170.5(6) no
C9 Fe1 C1 C5 115.3(4) no
C10 Fe1 C1 C5 156.4(4) no
C7 Fe1 C1 C5 51.3(13) no
C8 Fe1 C1 C5 75.6(5) no
C4 Fe1 C1 C5 -37.4(4) no
C2 Fe1 C1 C5 -118.8(5) no
C3 Fe1 C1 C5 -81.1(4) no
C6 Fe1 C1 C2 -51.7(7) no
C9 Fe1 C1 C2 -125.9(4) no
C10 Fe1 C1 C2 -84.8(4) no
C7 Fe1 C1 C2 170.1(11) no
C8 Fe1 C1 C2 -165.6(4) no
C4 Fe1 C1 C2 81.4(4) no
C5 Fe1 C1 C2 118.8(5) no
C3 Fe1 C1 C2 37.7(4) no
C6 Fe1 C1 C11 68.0(7) no
C9 Fe1 C1 C11 -6.3(6) no
C10 Fe1 C1 C11 34.9(6) no
C7 Fe1 C1 C11 -70.3(13) no
C8 Fe1 C1 C11 -46.0(6) no
C4 Fe1 C1 C11 -158.9(5) no
C5 Fe1 C1 C11 -121.6(6) no
C2 Fe1 C1 C11 119.6(6) no
C3 Fe1 C1 C11 157.3(5) no
C1 C5 C4 C3 1.1(7) no
Fe1 C5 C4 C3 59.7(4) no
C1 C5 C4 Fe1 -58.7(4) no
C6 Fe1 C4 C3 71.3(5) no
C9 Fe1 C4 C3 -167.2(6) no
C10 Fe1 C4 C3 36.0(13) no
C7 Fe1 C4 C3 112.4(5) no
C8 Fe1 C4 C3 155.7(4) no
C1 Fe1 C4 C3 -81.6(4) no
C5 Fe1 C4 C3 -119.1(5) no
C2 Fe1 C4 C3 -37.4(4) no
C6 Fe1 C4 C5 -169.7(4) no
C9 Fe1 C4 C5 -48.2(8) no
C10 Fe1 C4 C5 155.1(11) no
C7 Fe1 C4 C5 -128.5(4) no
C8 Fe1 C4 C5 -85.2(5) no
C1 Fe1 C4 C5 37.4(3) no
C2 Fe1 C4 C5 81.7(4) no
C3 Fe1 C4 C5 119.1(5) no
C5 C1 C11 N1 118.8(6) no
C2 C1 C11 N1 -65.7(7) no
Fe1 C1 C11 N1 -152.9(4) no
C12 N1 C11 C1 -59.5(6) no
C13 N1 C11 C1 176.2(5) no
C9 Fe1 C6 C7 -81.6(5) no
C10 Fe1 C6 C7 -117.8(7) no
C8 Fe1 C6 C7 -37.5(5) no
C1 Fe1 C6 C7 -166.3(5) no
C4 Fe1 C6 C7 74.5(6) no
C3 Fe1 C9 C8 158.6(9) no
